data_7031124
loop_
_publ_author_name
'Costes, Jean-Pierre'
'Duhayon, Carine'
'Mallet-Ladeira, Sonia'
'Vendier, Laure'
'Garcia-Tojal, Javier'
'Banet, Luisa Lopez'

_publ_section_title
;
 Antiferromagnetic Cu-Gd interactions through an oxime bridge.
;
_journal_issue 29
_journal_name_full 'Dalton transactions (Cambridge, England : 2003)'
_journal_page_first 11388
_journal_page_last 11396
_journal_paper_doi 10.1039/c4dt01139b
_journal_volume 43
_journal_year 2014
_chemical_formula_moiety 'C15 H23 Cu Ho N6 O13, C3 H6 O'
_chemical_formula_sum 'C18 H29 Cu Ho N6 O14'
_chemical_formula_weight 781.94
_space_group_IT_number 2
_symmetry_cell_setting triclinic
_symmetry_space_group_name_Hall '-P 1'
_symmetry_space_group_name_H-M 'P -1'
_atom_sites_solution_hydrogens difmap
_atom_sites_solution_primary direct
_cell_angle_alpha 86.825(2)
_cell_angle_beta 85.037(2)
_cell_angle_gamma 89.709(2)
_cell_formula_units_Z 2
_cell_length_a 10.5144(4)
_cell_length_b 11.4478(4)
_cell_length_c 11.5167(4)
_cell_measurement_reflns_used 9949
_cell_measurement_temperature 100
_cell_measurement_theta_max 36
_cell_measurement_theta_min 2
_cell_volume 1378.91(9)
_computing_cell_refinement 'Apex2 (Bruker AXS, 2006)'
_computing_data_collection 'Apex2 (Bruker AXS, 2006)'
_computing_data_reduction 'Apex2 (Bruker AXS, 2006)'
_computing_molecular_graphics 'CAMERON (Watkin et al., 1996)'
_computing_publication_material 'CRYSTALS (Betteridge et al., 2003)'
_computing_structure_refinement 'CRYSTALS (Betteridge et al., 2003)'
_computing_structure_solution 'SHELXS 86 (Sheldrick, 1986)'
_diffrn_ambient_temperature 100
_diffrn_measured_fraction_theta_full 0.982
_diffrn_measured_fraction_theta_max 0.892
_diffrn_measurement_device Area
_diffrn_measurement_device_type 'Bruker Kappa Apex2'
_diffrn_measurement_method '\f & \w scans'
_diffrn_radiation_monochromator graphite
_diffrn_radiation_type 'Mo K\a'
_diffrn_radiation_wavelength 0.71073
_diffrn_reflns_av_R_equivalents 0.031
_diffrn_reflns_limit_h_max 9
_diffrn_reflns_limit_h_min -17
_diffrn_reflns_limit_k_max 18
_diffrn_reflns_limit_k_min -17
_diffrn_reflns_limit_l_max 17
_diffrn_reflns_limit_l_min -19
_diffrn_reflns_number 35046
_diffrn_reflns_theta_full 25.300
_diffrn_reflns_theta_max 36.666
_diffrn_reflns_theta_min 1.782
_diffrn_standards_number 0
_exptl_absorpt_coefficient_mu 3.695
_exptl_absorpt_correction_T_max 0.93
_exptl_absorpt_correction_T_min 0.00
_exptl_absorpt_correction_type multi-scan
_exptl_absorpt_process_details 'SADABS (Siemens, 1996)'
_exptl_crystal_colour pink
_exptl_crystal_density_diffrn 1.883
_exptl_crystal_density_method 'not measured'
_exptl_crystal_description planar
_exptl_crystal_F_000 774
_exptl_crystal_size_max 0.200
_exptl_crystal_size_mid 0.150
_exptl_crystal_size_min 0.020
_refine_diff_density_max 0.93
_refine_diff_density_min -0.77
_refine_ls_extinction_method None
_refine_ls_goodness_of_fit_ref 1.1006
_refine_ls_hydrogen_treatment constr
_refine_ls_matrix_type full
_refine_ls_number_parameters 361
_refine_ls_number_reflns 9933
_refine_ls_number_restraints 0
_refine_ls_R_factor_all 0.0387
_refine_ls_R_factor_gt 0.0282
_refine_ls_shift/su_max 0.0009846
_refine_ls_shift/su_mean 0.0000274
_refine_ls_structure_factor_coef F
_refine_ls_weighting_details
;
 Method, part 1, Chebychev polynomial, (Watkin, 1994, Prince, 1982) 
 [weight] = 1.0/[A~0~*T~0~(x)+A~1~*T~1~(x) ... +A~n-1~]*T~n-1~(x)] 
 where A~i~ are the Chebychev coefficients listed below and x= Fcalc/Fmax 
 Method = Robust Weighting (Prince, 1982) 
 W = [weight] * [1-(deltaF/6*sigmaF)^2^]^2^ 
 A~i~ are: 
 0.313 0.291 0.281 0.147 0.872E-01 
;
_refine_ls_weighting_scheme calc
_refine_ls_wR_factor_all 0.0303
_refine_ls_wR_factor_gt 0.0233
_refine_ls_wR_factor_ref 0.0225
_reflns_limit_h_max 17
_reflns_limit_h_min -16
_reflns_limit_k_max 18
_reflns_limit_k_min -18
_reflns_limit_l_max 19
_reflns_limit_l_min 0
_reflns_number_gt 10378
_reflns_number_total 12207
_reflns_threshold_expression I>2.0\s(I)
_oxford_refine_ls_r_factor_ref 0.0262
_oxford_reflns_number_all 12185
_oxford_reflns_threshold_expression_ref I>3.0\s(I)
_cod_data_source_file c4dt01139b3.cif
_cod_data_source_block cpd13
_cod_depositor_comments 'Adding full bibliography for 7031122--7031124.cif.'
_cod_original_sg_symbol_H-M 'P -1 '
_cod_original_formula_sum 'C18 H29 Cu1 Ho1 N6 O14'
_cod_database_code 7031124

loop_
_symmetry_equiv_pos_as_xyz
x,y,z
-x,-y,-z

loop_
_atom_site_label
_atom_site_type_symbol
_atom_site_fract_x
_atom_site_fract_y
_atom_site_fract_z
_atom_site_U_iso_or_equiv
_atom_site_occupancy
_atom_site_adp_type
_atom_site_refinement_flags_posn
C2 C 0.47834(17) 0.72815(16) -0.31926(15) 0.0122 1.0000 Uani .
C3 C 0.56188(18) 0.82459(17) -0.32554(16) 0.0146 1.0000 Uani .
C4 C 0.59919(19) 0.88384(17) -0.43103(17) 0.0163 1.0000 Uani .
C5 C 0.5573(2) 0.84803(18) -0.53506(17) 0.0177 1.0000 Uani .
C6 C 0.47709(19) 0.75205(18) -0.53122(17) 0.0166 1.0000 Uani .
C7 C 0.43621(17) 0.69070(17) -0.42497(15) 0.0133 1.0000 Uani .
C8 C 0.34876(18) 0.59445(17) -0.43229(16) 0.0142 1.0000 Uani .
C10 C 0.20104(18) 0.44007(17) -0.35641(17) 0.0151 1.0000 Uani .
C11 C 0.2240(2) 0.34057(17) -0.26405(17) 0.0166 1.0000 Uani .
C13 C 0.2066(2) 0.39098(19) -0.47779(18) 0.0192 1.0000 Uani .
C14 C 0.07157(19) 0.49902(19) -0.32744(19) 0.0188 1.0000 Uani .
C15 C 0.25398(18) 0.34550(17) -0.05485(17) 0.0151 1.0000 Uani .
C16 C 0.29126(18) 0.42473(16) 0.03497(16) 0.0136 1.0000 Uani .
C18 C 0.2245(2) 0.22002(18) -0.0224(2) 0.0222 1.0000 Uani .
C19 C 0.2676(2) 0.39824(19) 0.16334(17) 0.0179 1.0000 Uani .
C20 C 0.0471(2) 0.90957(19) -0.26014(18) 0.0194 1.0000 Uani .
C21 C 0.1785(2) 0.8840(3) -0.3127(2) 0.0325 1.0000 Uani .
C22 C -0.0628(3) 0.8852(3) -0.3293(3) 0.0361 1.0000 Uani .
O1 O 0.18189(13) 0.71083(13) -0.07223(12) 0.0159 1.0000 Uani .
O2 O 0.08028(15) 0.66776(15) 0.09596(13) 0.0207 1.0000 Uani .
O3 O -0.00060(16) 0.62018(18) -0.06382(16) 0.0308 1.0000 Uani .
O4 O 0.38988(15) 0.94874(14) 0.15154(14) 0.0209 1.0000 Uani .
O5 O 0.48781(14) 0.78554(13) 0.18493(13) 0.0177 1.0000 Uani .
O6 O 0.59178(15) 0.95058(13) 0.18100(13) 0.0191 1.0000 Uani .
O7 O 0.24049(15) 0.67360(14) 0.29673(12) 0.0183 1.0000 Uani .
O8 O 0.14978(19) 0.84139(15) 0.27079(14) 0.0281 1.0000 Uani .
O9 O 0.11714(18) 0.74422(17) 0.43873(14) 0.0289 1.0000 Uani .
O10 O 0.37500(14) 0.60094(12) 0.06424(12) 0.0149 1.0000 Uani .
O11 O 0.42031(14) 0.83247(13) -0.05534(12) 0.0169 1.0000 Uani .
O12 O 0.15919(15) 0.92955(14) 0.03559(13) 0.0196 1.0000 Uani .
O13 O 0.44341(13) 0.67799(13) -0.21463(11) 0.0146 1.0000 Uani .
O14 O 0.02893(17) 0.94684(17) -0.16297(14) 0.0272 1.0000 Uani .
N1 N 0.08362(16) 0.66403(16) -0.01481(16) 0.0174 1.0000 Uani .
N2 N 0.49215(17) 0.89631(15) 0.17325(14) 0.0156 1.0000 Uani .
N3 N 0.16718(17) 0.75312(16) 0.33860(15) 0.0183 1.0000 Uani .
N4 N 0.30080(15) 0.53030(14) -0.34443(14) 0.0132 1.0000 Uani .
N5 N 0.25288(16) 0.39483(14) -0.15771(15) 0.0150 1.0000 Uani .
N6 N 0.34104(15) 0.52263(14) -0.00901(14) 0.0125 1.0000 Uani .
Cu1 Cu 0.33737(2) 0.54507(2) -0.182311(19) 0.0114 1.0000 Uani .
Ho1 Ho 0.280634(9) 0.769967(8) 0.101544(8) 0.0102 1.0000 Uani .
H31 H 0.5904 0.8500 -0.2572 0.0182 1.0000 Uiso R
H41 H 0.6523 0.9483 -0.4316 0.0199 1.0000 Uiso R
H51 H 0.5834 0.8881 -0.6056 0.0207 1.0000 Uiso R
H61 H 0.4495 0.7264 -0.6011 0.0201 1.0000 Uiso R
H81 H 0.3262 0.5795 -0.5078 0.0166 1.0000 Uiso R
H111 H 0.1502 0.2907 -0.2497 0.0197 1.0000 Uiso R
H112 H 0.2959 0.2934 -0.2903 0.0199 1.0000 Uiso R
H113 H 0.4356 0.7805 -0.1011 0.0265 1.0000 Uiso R
H114 H 0.4220 0.8994 -0.0867 0.0262 1.0000 Uiso R
H121 H 0.1122 0.9669 0.0797 0.0296 1.0000 Uiso R
H122 H 0.1426 0.9345 -0.0321 0.0297 1.0000 Uiso R
H131 H 0.1813 0.4495 -0.5340 0.0284 1.0000 Uiso R
H132 H 0.2905 0.3649 -0.5016 0.0287 1.0000 Uiso R
H133 H 0.1489 0.3263 -0.4755 0.0287 1.0000 Uiso R
H141 H 0.0669 0.5285 -0.2506 0.0290 1.0000 Uiso R
H142 H 0.0587 0.5618 -0.3843 0.0289 1.0000 Uiso R
H143 H 0.0039 0.4427 -0.3297 0.0290 1.0000 Uiso R
H181 H 0.2983 0.1822 0.0055 0.0330 1.0000 Uiso R
H182 H 0.2006 0.1821 -0.0884 0.0336 1.0000 Uiso R
H183 H 0.1566 0.2129 0.0383 0.0332 1.0000 Uiso R
H191 H 0.1923 0.4364 0.1933 0.0275 1.0000 Uiso R
H192 H 0.2574 0.3165 0.1790 0.0277 1.0000 Uiso R
H193 H 0.3377 0.4228 0.2023 0.0278 1.0000 Uiso R
H211 H 0.1885 0.8003 -0.3171 0.0498 1.0000 Uiso R
H212 H 0.1906 0.9209 -0.3894 0.0493 1.0000 Uiso R
H213 H 0.2400 0.9143 -0.2658 0.0492 1.0000 Uiso R
H221 H -0.0601 0.8054 -0.3505 0.0546 1.0000 Uiso R
H222 H -0.0570 0.9344 -0.3994 0.0544 1.0000 Uiso R
H223 H -0.1422 0.9008 -0.2842 0.0541 1.0000 Uiso R

loop_
_atom_site_aniso_label
_atom_site_aniso_U_11
_atom_site_aniso_U_22
_atom_site_aniso_U_33
_atom_site_aniso_U_23
_atom_site_aniso_U_13
_atom_site_aniso_U_12
C2 0.0118(7) 0.0141(8) 0.0104(7) -0.0003(6) 0.0008(5) 0.0009(5)
C3 0.0147(8) 0.0164(8) 0.0125(7) -0.0011(6) 0.0006(6) -0.0014(6)
C4 0.0172(8) 0.0141(8) 0.0168(8) 0.0014(6) 0.0017(6) -0.0014(6)
C5 0.0198(9) 0.0189(9) 0.0138(7) 0.0047(6) -0.0010(6) -0.0005(7)
C6 0.0158(8) 0.0213(9) 0.0125(7) 0.0021(6) -0.0016(6) -0.0015(6)
C7 0.0123(7) 0.0155(8) 0.0117(7) 0.0012(6) -0.0003(5) -0.0007(6)
C8 0.0140(7) 0.0170(8) 0.0115(7) -0.0017(6) -0.0003(6) -0.0006(6)
C10 0.0147(8) 0.0157(8) 0.0153(8) -0.0037(6) -0.0011(6) -0.0028(6)
C11 0.0184(8) 0.0137(8) 0.0177(8) -0.0036(6) -0.0004(6) -0.0028(6)
C13 0.0197(9) 0.0219(9) 0.0169(8) -0.0064(7) -0.0031(7) -0.0016(7)
C14 0.0125(8) 0.0222(10) 0.0215(9) -0.0031(7) 0.0007(6) -0.0021(7)
C15 0.0146(8) 0.0137(8) 0.0163(8) 0.0006(6) 0.0023(6) 0.0020(6)
C16 0.0142(7) 0.0120(8) 0.0140(7) 0.0010(6) 0.0003(6) 0.0013(6)
C18 0.0303(11) 0.0120(8) 0.0232(10) -0.0001(7) 0.0035(8) -0.0007(7)
C19 0.0175(8) 0.0203(9) 0.0154(8) 0.0045(7) -0.0016(6) 0.0000(7)
C20 0.0222(9) 0.0192(9) 0.0170(8) -0.0020(7) -0.0015(7) 0.0013(7)
C21 0.0227(11) 0.0530(17) 0.0215(10) -0.0074(10) 0.0026(8) 0.0016(10)
C22 0.0275(12) 0.0512(17) 0.0321(13) -0.0159(12) -0.0073(10) -0.0029(11)
O1 0.0145(6) 0.0189(7) 0.0143(6) -0.0027(5) -0.0008(5) 0.0000(5)
O2 0.0185(7) 0.0288(8) 0.0149(6) -0.0050(6) 0.0019(5) -0.0064(6)
O3 0.0148(7) 0.0498(11) 0.0299(9) -0.0202(8) -0.0018(6) -0.0059(7)
O4 0.0203(7) 0.0181(7) 0.0259(8) -0.0077(6) -0.0073(6) 0.0023(5)
O5 0.0204(7) 0.0159(6) 0.0168(6) 0.0035(5) -0.0047(5) -0.0039(5)
O6 0.0202(7) 0.0187(7) 0.0184(6) 0.0007(5) -0.0033(5) -0.0075(5)
O7 0.0197(7) 0.0222(7) 0.0125(6) 0.0012(5) 0.0004(5) 0.0003(5)
O8 0.0438(10) 0.0216(8) 0.0168(7) 0.0019(6) 0.0073(7) 0.0086(7)
O9 0.0351(9) 0.0378(10) 0.0120(6) -0.0013(6) 0.0081(6) -0.0041(7)
O10 0.0181(6) 0.0145(6) 0.0126(6) -0.0023(5) -0.0033(5) 0.0006(5)
O11 0.0235(7) 0.0144(6) 0.0121(6) -0.0007(5) 0.0028(5) -0.0053(5)
O12 0.0242(7) 0.0203(7) 0.0151(6) -0.0021(5) -0.0051(5) 0.0074(6)
O13 0.0169(6) 0.0177(6) 0.0086(5) 0.0009(5) 0.0015(4) -0.0048(5)
O14 0.0305(9) 0.0361(9) 0.0163(7) -0.0071(6) -0.0066(6) 0.0162(7)
N1 0.0123(7) 0.0209(8) 0.0195(7) -0.0062(6) -0.0006(6) 0.0014(6)
N2 0.0185(7) 0.0191(8) 0.0091(6) 0.0003(5) -0.0013(5) -0.0025(6)
N3 0.0200(8) 0.0227(8) 0.0119(7) -0.0022(6) 0.0009(6) -0.0048(6)
N4 0.0128(6) 0.0130(7) 0.0137(6) -0.0023(5) -0.0001(5) -0.0009(5)
N5 0.0155(7) 0.0127(7) 0.0163(7) -0.0010(5) 0.0012(5) -0.0012(5)
N6 0.0118(6) 0.0121(7) 0.0132(6) -0.0008(5) 0.0006(5) 0.0002(5)
Cu1 0.01241(10) 0.01168(10) 0.00983(9) -0.00050(7) 0.00063(7) -0.00245(7)
Ho1 0.01193(3) 0.01082(4) 0.00786(3) -0.00023(2) -0.00026(2) -0.00061(2)

loop_
_atom_type_symbol
_atom_type_scat_dispersion_real
_atom_type_scat_dispersion_imag
_atom_type_scat_Cromer_Mann_a1
_atom_type_scat_Cromer_Mann_b1
_atom_type_scat_Cromer_Mann_a2
_atom_type_scat_Cromer_Mann_b2
_atom_type_scat_Cromer_Mann_a3
_atom_type_scat_Cromer_Mann_b3
_atom_type_scat_Cromer_Mann_a4
_atom_type_scat_Cromer_Mann_b4
_atom_type_scat_Cromer_Mann_c
_atom_type_scat_source
C 0.0033 0.0016 2.3100 20.8439 1.0200 10.2075 1.5886 0.5687 0.8650 51.6512 0.2156 'International Tables Vol C 4.2.6.8 and 6.1.1.4'
N 0.0061 0.0033 12.2126 0.0057 3.1322 9.8933 2.0125 28.9975 1.1663 0.5826 -11.5290 'International Tables Vol C 4.2.6.8 and 6.1.1.4'
O 0.0106 0.0060 3.0485 13.2771 2.2868 5.7011 1.5463 0.3239 0.8670 32.9089 0.2508 'International Tables Vol C 4.2.6.8 and 6.1.1.4'
Cu 0.3201 1.2651 13.3380 3.5828 7.1676 0.2470 5.6158 11.3966 1.6735 64.8126 1.1910 'International Tables Vol C 4.2.6.8 and 6.1.1.4'
Ho -0.2175 4.6783 26.9049 2.0705 17.2940 0.1979 14.5583 11.4407 3.6384 92.6566 4.5680 'International Tables Vol C 4.2.6.8 and 6.1.1.4'
H 0.0000 0.0000 0.4930 10.5109 0.3229 26.1257 0.1402 3.1424 0.0408 57.7998 0.0030 'International Tables Vol C 4.2.6.8 and 6.1.1.4'

loop_
_geom_angle_atom_site_label_1
_geom_angle_atom_site_label_2
_geom_angle_atom_site_label_3
_geom_angle
_geom_angle_publ_flag
C3 C2 C7 118.07(16) yes
C3 C2 O13 117.98(16) yes
C7 C2 O13 123.95(17) yes
C2 C3 C4 121.32(18) yes
C2 C3 H31 119.1 no
C4 C3 H31 119.6 no
C3 C4 C5 120.84(18) yes
C3 C4 H41 119.0 no
C5 C4 H41 120.2 no
C4 C5 C6 118.81(18) yes
C4 C5 H51 120.2 no
C6 C5 H51 120.9 no
C5 C6 C7 121.68(18) yes
C5 C6 H61 119.5 no
C7 C6 H61 118.9 no
C2 C7 C6 119.24(17) yes
C2 C7 C8 124.43(16) yes
C6 C7 C8 116.29(17) yes
C7 C8 N4 124.65(17) yes
C7 C8 H81 116.3 no
N4 C8 H81 119.0 no
C11 C10 C13 109.79(16) yes
C11 C10 C14 110.52(16) yes
C13 C10 C14 110.35(16) yes
C11 C10 N4 105.80(15) yes
C13 C10 N4 113.81(16) yes
C14 C10 N4 106.44(16) yes
C10 C11 N5 107.54(15) yes
C10 C11 H111 110.9 no
N5 C11 H111 111.0 no
C10 C11 H112 110.5 no
N5 C11 H112 108.6 no
H111 C11 H112 108.4 no
C10 C13 H131 110.4 no
C10 C13 H132 111.1 no
H131 C13 H132 108.9 no
C10 C13 H133 108.9 no
H131 C13 H133 108.5 no
H132 C13 H133 109.0 no
C10 C14 H141 110.7 no
C10 C14 H142 110.1 no
H141 C14 H142 109.9 no
C10 C14 H143 109.6 no
H141 C14 H143 108.4 no
H142 C14 H143 108.2 no
C16 C15 C18 120.28(17) yes
C16 C15 N5 114.19(17) yes
C18 C15 N5 125.52(19) yes
C15 C16 C19 123.86(17) yes
C15 C16 N6 113.47(16) yes
C19 C16 N6 122.59(18) yes
C15 C18 H181 109.5 no
C15 C18 H182 110.0 no
H181 C18 H182 109.2 no
C15 C18 H183 110.8 no
H181 C18 H183 108.1 no
H182 C18 H183 109.2 no
C16 C19 H191 110.5 no
C16 C19 H192 109.9 no
H191 C19 H192 108.5 no
C16 C19 H193 110.4 no
H191 C19 H193 109.3 no
H192 C19 H193 108.1 no
C21 C20 C22 117.9(2) yes
C21 C20 O14 121.5(2) yes
C22 C20 O14 120.6(2) yes
C20 C21 H211 109.0 no
C20 C21 H212 109.6 no
H211 C21 H212 109.6 no
C20 C21 H213 109.5 no
H211 C21 H213 110.4 no
H212 C21 H213 108.8 no
C20 C22 H221 109.9 no
C20 C22 H222 109.4 no
H221 C22 H222 108.2 no
C20 C22 H223 109.9 no
H221 C22 H223 110.2 no
H222 C22 H223 109.2 no
N1 O1 Cu1 111.90(11) yes
N1 O1 Ho1 94.96(11) yes
Cu1 O1 Ho1 108.88(5) yes
N1 O2 Ho1 96.94(11) yes
N2 O4 Ho1 94.51(11) yes
N2 O5 Ho1 94.68(11) yes
N3 O7 Ho1 95.93(11) yes
N3 O8 Ho1 95.83(12) yes
N6 O10 Ho1 127.34(11) yes
Ho1 O11 H113 111.8 no
Ho1 O11 H114 124.8 no
H113 O11 H114 114.1 no
Ho1 O12 H121 122.5 no
Ho1 O12 H122 119.2 no
H121 O12 H122 114.7 no
C2 O13 Cu1 126.53(12) yes
O1 N1 O2 115.54(16) yes
O1 N1 O3 121.53(18) yes
O2 N1 O3 122.93(18) yes
O5 N2 O4 116.98(17) yes
O5 N2 O6 121.64(17) yes
O4 N2 O6 121.37(18) yes
O7 N3 O8 116.13(16) yes
O7 N3 O9 121.75(19) yes
O8 N3 O9 122.12(19) yes
C10 N4 C8 121.93(16) yes
C10 N4 Cu1 112.52(12) yes
C8 N4 Cu1 125.40(13) yes
C11 N5 C15 127.37(17) yes
C11 N5 Cu1 114.93(12) yes
C15 N5 Cu1 115.91(14) yes
O10 N6 C16 118.19(16) yes
O10 N6 Cu1 127.27(12) yes
C16 N6 Cu1 114.07(13) yes
N6 Cu1 O1 70.12(5) yes
N6 Cu1 N4 164.00(7) yes
O1 Cu1 N4 112.09(6) yes
N6 Cu1 N5 80.68(7) yes
O1 Cu1 N5 108.10(6) yes
N4 Cu1 N5 83.68(7) yes
N6 Cu1 O13 101.07(6) yes
O1 Cu1 O13 80.90(5) yes
N4 Cu1 O13 94.91(6) yes
N5 Cu1 O13 170.77(7) yes
O4 Ho1 O5 51.89(5) yes
O4 Ho1 O8 74.97(6) yes
O5 Ho1 O8 96.20(6) yes
O4 Ho1 O1 134.24(5) yes
O5 Ho1 O1 142.74(5) yes
O8 Ho1 O1 121.05(6) yes
O4 Ho1 O7 99.85(5) yes
O5 Ho1 O7 76.79(5) yes
O8 Ho1 O7 52.09(5) yes
O1 Ho1 O7 124.25(5) yes
O4 Ho1 O2 147.27(5) yes
O5 Ho1 O2 149.05(5) yes
O8 Ho1 O2 77.03(6) yes
O1 Ho1 O2 52.57(5) yes
O7 Ho1 O2 75.37(5) yes
O4 Ho1 O12 73.36(5) yes
O5 Ho1 O12 124.97(5) yes
O8 Ho1 O12 72.00(5) yes
O1 Ho1 O12 72.73(5) yes
O7 Ho1 O12 122.82(5) yes
O4 Ho1 O11 71.19(5) yes
O5 Ho1 O11 75.76(5) yes
O8 Ho1 O11 142.23(6) yes
O1 Ho1 O11 74.77(5) yes
O7 Ho1 O11 150.42(5) yes
O4 Ho1 O10 125.39(5) yes
O5 Ho1 O10 76.49(5) yes
O8 Ho1 O10 133.80(5) yes
O1 Ho1 O10 76.82(5) yes
O7 Ho1 O10 82.15(5) yes
O2 Ho1 O12 82.16(6) yes
O2 Ho1 O11 127.34(5) yes
O12 Ho1 O11 82.57(6) yes
O2 Ho1 O10 86.54(5) yes
O12 Ho1 O10 148.24(5) yes
O11 Ho1 O10 80.96(5) yes

loop_
_geom_bond_atom_site_label_1
_geom_bond_atom_site_label_2
_geom_bond_distance
_geom_bond_publ_flag
C2 C3 1.409(3) yes
C2 C7 1.420(3) yes
C2 O13 1.329(2) yes
C3 C4 1.385(3) yes
C3 H31 0.928 no
C4 C5 1.395(3) yes
C4 H41 0.927 no
C5 C6 1.385(3) yes
C5 H51 0.931 no
C6 C7 1.411(3) yes
C6 H61 0.941 no
C7 C8 1.449(3) yes
C8 N4 1.285(2) yes
C8 H81 0.946 no
C10 C11 1.547(3) yes
C10 C13 1.532(3) yes
C10 C14 1.535(3) yes
C10 N4 1.496(2) yes
C11 N5 1.459(3) yes
C11 H111 0.963 no
C11 H112 0.964 no
C13 H131 0.959 no
C13 H132 0.953 no
C13 H133 0.958 no
C14 H141 0.962 no
C14 H142 0.962 no
C14 H143 0.966 no
C15 C16 1.491(3) yes
C15 C18 1.491(3) yes
C15 N5 1.285(2) yes
C16 C19 1.492(3) yes
C16 N6 1.298(2) yes
C18 H181 0.958 no
C18 H182 0.948 no
C18 H183 0.955 no
C19 H191 0.950 no
C19 H192 0.948 no
C19 H193 0.946 no
C20 C21 1.494(3) yes
C20 C22 1.495(3) yes
C20 O14 1.219(3) yes
C21 H211 0.967 no
C21 H212 0.956 no
C21 H213 0.957 no
C22 H221 0.958 no
C22 H222 0.956 no
C22 H223 0.965 no
O1 N1 1.281(2) yes
O1 Cu1 2.7851(14) yes
O1 Ho1 2.4613(14) yes
O2 N1 1.276(2) yes
O2 Ho1 2.4223(15) yes
O3 N1 1.215(2) yes
O4 N2 1.266(2) yes
O4 Ho1 2.4715(16) yes
O5 N2 1.268(2) yes
O5 Ho1 2.4665(15) yes
O6 N2 1.233(2) yes
O7 N3 1.278(2) yes
O7 Ho1 2.4524(14) yes
O8 N3 1.265(2) yes
O8 Ho1 2.4621(16) yes
O9 N3 1.225(2) yes
O10 N6 1.335(2) yes
O10 Ho1 2.2163(14) yes
O11 Ho1 2.3112(14) yes
O11 H113 0.822 no
O11 H114 0.828 no
O12 Ho1 2.3528(15) yes
O12 H121 0.814 no
O12 H122 0.813 no
O13 Cu1 1.8920(14) yes
N4 Cu1 1.9551(16) yes
N5 Cu1 1.9354(17) yes
N6 Cu1 2.0018(16) yes

loop_
_geom_hbond_atom_site_label_D
_geom_hbond_atom_site_label_H
_geom_hbond_atom_site_label_A
_geom_hbond_site_symmetry_A
_geom_hbond_angle_DHA
_geom_hbond_distance_DH
_geom_hbond_distance_HA
_geom_hbond_distance_DA
_geom_hbond_publ_flag
C5 H51 O6 1_554 160.00 0.931 2.515 3.402(3) yes
C6 H61 O5 1_554 136.00 0.941 2.518 3.262(3) yes
O11 H113 O13 . 169.00 0.822 1.801 2.613(3) yes
O11 H114 O6 2_675 171.00 0.828 1.992 2.812(3) yes
O12 H121 O14 2_575 168.00 0.814 1.985 2.787(3) yes
O12 H122 O14 . 156.00 0.813 2.001 2.763(3) yes
C14 H141 O3 . 165.00 0.962 2.492 3.431(3) yes
C19 H193 O13 2_665 128.00 0.946 2.581 3.251(3) yes
